data_4107522
loop_
_publ_author_name
'Connie C. Lu'
'Eckhard Bill'
'Thomas Weyherm\"uller'
'Eberhard Bothe'
'Karl Wieghardt'

_publ_section_title
;
 Neutral Bis(\a-iminopyridine)metal Complexes of the First-Row Transition
 Ions (Cr, Mn, Fe, Co, Ni, Zn) and Their Monocationic Analogues: Mixed
 Valency Involving a Redox Noninnocent Ligand System
;
_journal_name_full 'Journal of the American Chemical Society'
_journal_page_first 3181
_journal_page_last 3197
_journal_paper_doi 10.1021/ja710663n
_journal_volume 130
_journal_year 2008
_chemical_formula_sum 'C36 H44 Fe N4'
_chemical_formula_weight 588.60
_chemical_name_systematic
; 
 ? 
;
_space_group_IT_number 4
_symmetry_cell_setting monoclinic
_symmetry_space_group_name_Hall 'P 2yb'
_symmetry_space_group_name_H-M 'P 1 21 1'
_atom_sites_solution_hydrogens geom
_atom_sites_solution_primary direct
_atom_sites_solution_secondary difmap
_audit_creation_method SHELXL-97
_cell_angle_alpha 90.00
_cell_angle_beta 100.527(3)
_cell_angle_gamma 90.00
_cell_formula_units_Z 4
_cell_length_a 9.4383(3)
_cell_length_b 18.6250(6)
_cell_length_c 18.2581(6)
_cell_measurement_temperature 100(2)
_cell_volume 3155.54(18)
_computing_cell_refinement 'Bruker AXS Collect Software'
_computing_data_collection 'Bruker AXS Collect Software'
_computing_data_reduction 'Bruker AXS Collect Software'
_computing_structure_refinement 'SHELXL-97 (Sheldrick, 1997)'
_computing_structure_solution 'SHELXS-97 (Sheldrick, 1990)'
_diffrn_ambient_temperature 100(2)
_diffrn_measured_fraction_theta_full 0.998
_diffrn_measured_fraction_theta_max 0.998
_diffrn_measurement_device_type 'Bruker-Nonius Kappa-CCD'
_diffrn_measurement_method '778 images at 1.0 deg. stepwise rotation in omega and phi, 90 sec./frame'
_diffrn_radiation_monochromator graphite
_diffrn_radiation_source 'rotating anode, 50 kV, 80 mA'
_diffrn_radiation_type MoK\a
_diffrn_radiation_wavelength 0.71073
_diffrn_reflns_av_R_equivalents 0.0424
_diffrn_reflns_av_sigmaI/netI 0.0606
_diffrn_reflns_limit_h_max 14
_diffrn_reflns_limit_h_min -14
_diffrn_reflns_limit_k_max 28
_diffrn_reflns_limit_k_min -27
_diffrn_reflns_limit_l_max 27
_diffrn_reflns_limit_l_min -27
_diffrn_reflns_number 65093
_diffrn_reflns_theta_full 32.50
_diffrn_reflns_theta_max 32.50
_diffrn_reflns_theta_min 3.40
_exptl_absorpt_coefficient_mu 0.508
_exptl_absorpt_correction_T_max 0.7464
_exptl_absorpt_correction_T_min 0.6010
_exptl_absorpt_correction_type multi-scan
_exptl_crystal_colour 'dark red'
_exptl_crystal_density_diffrn 1.239
_exptl_crystal_description 'opaque parallelepiped'
_exptl_crystal_F_000 1256
_exptl_crystal_size_max 0.20
_exptl_crystal_size_mid 0.14
_exptl_crystal_size_min 0.06
_refine_diff_density_max 0.942
_refine_diff_density_min -0.354
_refine_diff_density_rms 0.065
_refine_ls_abs_structure_details 'Flack H D (1983), Acta Cryst. A39, 876-881'
_refine_ls_abs_structure_Flack 0.034(8)
_refine_ls_extinction_method none
_refine_ls_goodness_of_fit_ref 1.030
_refine_ls_hydrogen_treatment mixed
_refine_ls_matrix_type full
_refine_ls_number_parameters 763
_refine_ls_number_reflns 22737
_refine_ls_number_restraints 11
_refine_ls_restrained_S_all 1.030
_refine_ls_R_factor_all 0.0627
_refine_ls_R_factor_gt 0.0457
_refine_ls_shift/su_max 0.002
_refine_ls_shift/su_mean 0.000
_refine_ls_structure_factor_coef Fsqd
_refine_ls_weighting_details 'calc w=1/[\s^2^(Fo^2^)+(0.0340P)^2^+1.5815P] where P=(Fo^2^+2Fc^2^)/3'
_refine_ls_weighting_scheme calc
_refine_ls_wR_factor_gt 0.0976
_refine_ls_wR_factor_ref 0.1042
_reflns_number_gt 18855
_reflns_number_total 22737
_reflns_threshold_expression >2sigma(I)
_cod_data_source_file ja710663n-file003_03.cif
_cod_data_source_block complex3
_cod_database_code 4107522

loop_
_symmetry_equiv_pos_as_xyz
'x, y, z'
'-x, y+1/2, -z'

loop_
_atom_site_label
_atom_site_type_symbol
_atom_site_fract_x
_atom_site_fract_y
_atom_site_fract_z
_atom_site_U_iso_or_equiv
_atom_site_adp_type
_atom_site_occupancy
_atom_site_symmetry_multiplicity
_atom_site_calc_flag
_atom_site_refinement_flags
_atom_site_disorder_assembly
_atom_site_disorder_group
Fe1 Fe 0.15370(3) 0.252906(14) 0.563011(15) 0.02001(6) Uani 1 1 d . . .
N1 N 0.32560(18) 0.20480(9) 0.62910(9) 0.0194(3) Uani 1 1 d . . .
C2 C 0.4210(2) 0.23075(12) 0.68778(12) 0.0249(4) Uani 1 1 d . . .
H2 H 0.4151 0.2801 0.7002 0.030 Uiso 1 1 calc R . .
C3 C 0.5259(2) 0.18937(13) 0.73029(13) 0.0286(5) Uani 1 1 d . . .
H3 H 0.5899 0.2097 0.7712 0.034 Uiso 1 1 calc R . .
C4 C 0.5366(2) 0.11629(13) 0.71196(14) 0.0304(5) Uani 1 1 d . . .
H4 H 0.6081 0.0866 0.7404 0.036 Uiso 1 1 calc R . .
C5 C 0.4429(2) 0.08859(12) 0.65274(13) 0.0280(4) Uani 1 1 d . . .
H5 H 0.4490 0.0394 0.6400 0.034 Uiso 1 1 calc R . .
C6 C 0.3370(2) 0.13308(10) 0.61048(11) 0.0191(3) Uani 1 1 d . . .
C7 C 0.2375(2) 0.10998(10) 0.54762(11) 0.0195(4) Uani 1 1 d . . .
H7 H 0.2396 0.0622 0.5297 0.023 Uiso 1 1 calc R . .
N8 N 0.13964(18) 0.15730(8) 0.51383(9) 0.0170(3) Uani 1 1 d . . .
C9 C 0.0480(2) 0.13486(10) 0.44641(10) 0.0179(3) Uani 1 1 d . . .
C10 C 0.1061(2) 0.12435(11) 0.38097(11) 0.0201(4) Uani 1 1 d . . .
C11 C 0.0113(2) 0.10601(11) 0.31555(12) 0.0241(4) Uani 1 1 d . . .
H11 H 0.0479 0.1000 0.2708 0.029 Uiso 1 1 calc R . .
C12 C -0.1348(2) 0.09630(11) 0.31426(12) 0.0256(4) Uani 1 1 d . . .
H12 H -0.1967 0.0825 0.2695 0.031 Uiso 1 1 calc R . .
C13 C -0.1897(2) 0.10687(11) 0.37885(12) 0.0245(4) Uani 1 1 d . . .
H13 H -0.2899 0.1001 0.3777 0.029 Uiso 1 1 calc R . .
C14 C -0.1011(2) 0.12722(10) 0.44562(11) 0.0198(4) Uani 1 1 d . . .
C15 C 0.2657(2) 0.13619(11) 0.37922(11) 0.0236(4) Uani 1 1 d D . .
H15 H 0.3210 0.1229 0.4295 0.028 Uiso 1 1 calc R . .
C16 C 0.3217(3) 0.08914(13) 0.32224(15) 0.0324(5) Uani 1 1 d D . .
H16A H 0.2812 0.1058 0.2719 0.049 Uiso 1 1 calc R . .
H16B H 0.2927 0.0392 0.3280 0.049 Uiso 1 1 calc R . .
H16C H 0.4270 0.0921 0.3303 0.049 Uiso 1 1 calc R . .
C17 C 0.2970(3) 0.21459(13) 0.3664(2) 0.0486(8) Uani 1 1 d D . .
H17A H 0.2649 0.2440 0.4048 0.073 Uiso 1 1 calc R . .
H17B H 0.2454 0.2293 0.3171 0.073 Uiso 1 1 calc R . .
H17C H 0.4008 0.2211 0.3689 0.073 Uiso 1 1 calc R . .
C18 C -0.1630(2) 0.14148(11) 0.51570(12) 0.0236(4) Uani 1 1 d . . .
H18 H -0.1142 0.1853 0.5399 0.028 Uiso 1 1 calc R . .
C19 C -0.1315(3) 0.07996(13) 0.57196(13) 0.0302(5) Uani 1 1 d . . .
H19A H -0.1772 0.0359 0.5498 0.045 Uiso 1 1 calc R . .
H19B H -0.1699 0.0920 0.6168 0.045 Uiso 1 1 calc R . .
H19C H -0.0271 0.0727 0.5853 0.045 Uiso 1 1 calc R . .
C20 C -0.3255(3) 0.15649(14) 0.50021(16) 0.0353(5) Uani 1 1 d . . .
H20A H -0.3778 0.1121 0.4840 0.053 Uiso 1 1 calc R . .
H20B H -0.3477 0.1929 0.4610 0.053 Uiso 1 1 calc R . .
H20C H -0.3550 0.1741 0.5458 0.053 Uiso 1 1 calc R . .
N21 N 0.02148(19) 0.29843(9) 0.62722(9) 0.0213(3) Uani 1 1 d . . .
C22 C -0.0437(2) 0.26940(12) 0.68061(11) 0.0271(4) Uani 1 1 d . . .
H22 H -0.0315 0.2195 0.6906 0.033 Uiso 1 1 calc R . .
C23 C -0.1261(3) 0.30800(13) 0.72095(13) 0.0303(5) Uani 1 1 d . . .
H23 H -0.1714 0.2850 0.7570 0.036 Uiso 1 1 calc R . .
C24 C -0.1427(2) 0.38256(13) 0.70813(12) 0.0285(4) Uani 1 1 d . . .
H24 H -0.1985 0.4105 0.7359 0.034 Uiso 1 1 calc R . .
C25 C -0.0775(2) 0.41402(12) 0.65533(12) 0.0251(4) Uani 1 1 d . . .
H25 H -0.0867 0.4642 0.6465 0.030 Uiso 1 1 calc R . .
C26 C 0.0036(2) 0.37143(10) 0.61386(11) 0.0198(4) Uani 1 1 d . . .
C27 C 0.0698(2) 0.39768(10) 0.55607(11) 0.0208(4) Uani 1 1 d . . .
H27 H 0.0618 0.4468 0.5419 0.025 Uiso 1 1 calc R . .
N28 N 0.14416(19) 0.35152(9) 0.52171(9) 0.0192(3) Uani 1 1 d . . .
C29 C 0.1881(2) 0.37532(10) 0.45498(11) 0.0200(4) Uani 1 1 d . A .
C30 C 0.3352(2) 0.38909(12) 0.45541(14) 0.0293(5) Uani 1 1 d D . .
C31 C 0.3742(3) 0.41085(13) 0.38866(16) 0.0350(6) Uani 1 1 d . A .
H31 H 0.4727 0.4202 0.3876 0.042 Uiso 1 1 calc R . .
C32 C 0.2745(3) 0.41911(12) 0.32467(15) 0.0337(5) Uani 1 1 d . . .
H32 H 0.3040 0.4356 0.2806 0.040 Uiso 1 1 calc R A .
C33 C 0.1306(3) 0.40345(11) 0.32400(12) 0.0260(4) Uani 1 1 d . A .
H33 H 0.0624 0.4082 0.2790 0.031 Uiso 1 1 calc R . .
C34 C 0.0849(2) 0.38078(11) 0.38901(11) 0.0200(4) Uani 1 1 d . . .
C35 C 0.4532(5) 0.3765(3) 0.5232(3) 0.0325(9) Uani 0.604(5) 1 d PD A 1
H35 H 0.4234 0.3359 0.5528 0.039 Uiso 0.604(5) 1 calc PR A 1
C36 C 0.6004(4) 0.3590(3) 0.5039(3) 0.0414(9) Uani 0.604(5) 1 d PD A 1
H36A H 0.6708 0.3519 0.5499 0.062 Uiso 0.604(5) 1 calc PR A 1
H36B H 0.6316 0.3987 0.4755 0.062 Uiso 0.604(5) 1 calc PR A 1
H36C H 0.5931 0.3150 0.4739 0.062 Uiso 0.604(5) 1 calc PR A 1
C37 C 0.4604(6) 0.4445(3) 0.5694(3) 0.0387(10) Uani 0.604(5) 1 d PD A 1
H37A H 0.5360 0.4395 0.6137 0.058 Uiso 0.604(5) 1 calc PR A 1
H37B H 0.3674 0.4524 0.5847 0.058 Uiso 0.604(5) 1 calc PR A 1
H37C H 0.4826 0.4854 0.5397 0.058 Uiso 0.604(5) 1 calc PR A 1
C35X C 0.4377(7) 0.3867(4) 0.5310(5) 0.0325(9) Uani 0.396(5) 1 d PD A 2
H35X H 0.3760 0.3742 0.5683 0.039 Uiso 0.396(5) 1 calc PR A 2
C36X C 0.5444(7) 0.3246(4) 0.5333(4) 0.0414(9) Uani 0.396(5) 1 d PD A 2
H36D H 0.6063 0.3225 0.5825 0.062 Uiso 0.396(5) 1 calc PR A 2
H36E H 0.6039 0.3321 0.4952 0.062 Uiso 0.396(5) 1 calc PR A 2
H36F H 0.4913 0.2793 0.5234 0.062 Uiso 0.396(5) 1 calc PR A 2
C37X C 0.5165(9) 0.4550(4) 0.5599(5) 0.0387(10) Uani 0.396(5) 1 d PD A 2
H37D H 0.5758 0.4458 0.6090 0.058 Uiso 0.396(5) 1 calc PR A 2
H37E H 0.4462 0.4928 0.5643 0.058 Uiso 0.396(5) 1 calc PR A 2
H37F H 0.5784 0.4704 0.5253 0.058 Uiso 0.396(5) 1 calc PR A 2
C38 C -0.0722(2) 0.36091(12) 0.38625(12) 0.0236(4) Uani 1 1 d . A .
H38 H -0.0834 0.3457 0.4374 0.028 Uiso 1 1 calc R . .
C39 C -0.1183(3) 0.29812(12) 0.33329(13) 0.0292(5) Uani 1 1 d . . .
H39A H -0.0554 0.2568 0.3485 0.044 Uiso 1 1 calc R A .
H39B H -0.1109 0.3122 0.2824 0.044 Uiso 1 1 calc R . .
H39C H -0.2182 0.2851 0.3350 0.044 Uiso 1 1 calc R . .
C40 C -0.1715(3) 0.42563(14) 0.3640(2) 0.0463(7) Uani 1 1 d . . .
H40A H -0.1634 0.4413 0.3136 0.069 Uiso 1 1 calc R A .
H40B H -0.1431 0.4650 0.3992 0.069 Uiso 1 1 calc R . .
H40C H -0.2714 0.4119 0.3648 0.069 Uiso 1 1 calc R . .
Fe2 Fe 0.22945(3) 0.279083(15) -0.083180(15) 0.01707(6) Uani 1 1 d . . .
N101 N 0.13428(18) 0.19400(9) -0.14355(9) 0.0184(3) Uani 1 1 d . . .
C102 C 0.1874(2) 0.14790(12) -0.18967(12) 0.0244(4) Uani 1 1 d . . .
H102 H 0.2843 0.1538 -0.1961 0.029 Uiso 1 1 calc R . .
C103 C 0.1082(3) 0.09349(12) -0.22727(13) 0.0280(4) Uani 1 1 d . . .
H103 H 0.1495 0.0629 -0.2593 0.034 Uiso 1 1 calc R . .
C104 C -0.0361(3) 0.08336(12) -0.21789(12) 0.0290(5) Uani 1 1 d . . .
H104 H -0.0926 0.0455 -0.2429 0.035 Uiso 1 1 calc R . .
C105 C -0.0926(2) 0.12888(11) -0.17234(12) 0.0233(4) Uani 1 1 d . . .
H105 H -0.1889 0.1225 -0.1650 0.028 Uiso 1 1 calc R . .
C106 C -0.0080(2) 0.18568(10) -0.13597(11) 0.0188(3) Uani 1 1 d . . .
C107 C -0.0584(2) 0.23750(10) -0.09059(11) 0.0186(4) Uani 1 1 d . . .
H107 H -0.1545 0.2359 -0.0818 0.022 Uiso 1 1 calc R . .
N108 N 0.03280(16) 0.28907(9) -0.06008(8) 0.0164(3) Uani 1 1 d . . .
C109 C -0.01401(19) 0.33667(10) -0.00812(10) 0.0167(3) Uani 1 1 d . . .
C110 C -0.0473(2) 0.30842(11) 0.05887(11) 0.0202(4) Uani 1 1 d . . .
C111 C -0.0920(3) 0.35693(12) 0.10890(12) 0.0263(4) Uani 1 1 d . . .
H111 H -0.1184 0.3389 0.1532 0.032 Uiso 1 1 calc R . .
C112 C -0.0988(3) 0.42993(12) 0.09590(12) 0.0275(4) Uani 1 1 d . . .
H112 H -0.1288 0.4615 0.1310 0.033 Uiso 1 1 calc R . .
C113 C -0.0613(2) 0.45688(11) 0.03094(12) 0.0238(4) Uani 1 1 d . . .
H113 H -0.0649 0.5072 0.0222 0.029 Uiso 1 1 calc R . .
C114 C -0.0188(2) 0.41135(11) -0.02148(11) 0.0185(3) Uani 1 1 d . . .
C115 C -0.0224(3) 0.22992(11) 0.08190(12) 0.0241(4) Uani 1 1 d . . .
H115 H -0.0209 0.2007 0.0361 0.029 Uiso 1 1 calc R . .
C116 C 0.1240(3) 0.22258(19) 0.1333(3) 0.0850(17) Uani 1 1 d . . .
H11A H 0.1467 0.1716 0.1422 0.127 Uiso 1 1 calc R . .
H11B H 0.1209 0.2464 0.1809 0.127 Uiso 1 1 calc R . .
H11C H 0.1984 0.2450 0.1099 0.127 Uiso 1 1 calc R . .
C117 C -0.1366(3) 0.19969(14) 0.12123(19) 0.0410(6) Uani 1 1 d . . .
H11D H -0.2321 0.2087 0.0912 0.061 Uiso 1 1 calc R . .
H11E H -0.1299 0.2229 0.1699 0.061 Uiso 1 1 calc R . .
H11F H -0.1221 0.1479 0.1281 0.061 Uiso 1 1 calc R . .
C118 C 0.0292(2) 0.44366(11) -0.09014(11) 0.0212(4) Uani 1 1 d . . .
H118 H 0.0336 0.4042 -0.1268 0.025 Uiso 1 1 calc R . .
C119 C 0.1813(2) 0.47597(12) -0.06784(14) 0.0281(4) Uani 1 1 d . . .
H11G H 0.1786 0.5157 -0.0329 0.042 Uiso 1 1 calc R . .
H11H H 0.2140 0.4939 -0.1124 0.042 Uiso 1 1 calc R . .
H11I H 0.2479 0.4389 -0.0441 0.042 Uiso 1 1 calc R . .
C120 C -0.0729(3) 0.50172(13) -0.12842(13) 0.0297(5) Uani 1 1 d . . .
H12A H -0.0433 0.5160 -0.1750 0.045 Uiso 1 1 calc R . .
H12B H -0.0694 0.5435 -0.0955 0.045 Uiso 1 1 calc R . .
H12C H -0.1714 0.4828 -0.1392 0.045 Uiso 1 1 calc R . .
N121 N 0.32989(18) 0.34365(9) -0.14726(9) 0.0185(3) Uani 1 1 d . . .
C122 C 0.2769(2) 0.37686(11) -0.21267(11) 0.0223(4) Uani 1 1 d . . .
H122 H 0.1796 0.3680 -0.2353 0.027 Uiso 1 1 calc R . .
C123 C 0.3569(3) 0.42259(12) -0.24771(12) 0.0273(4) Uani 1 1 d . . .
H123 H 0.3154 0.4451 -0.2933 0.033 Uiso 1 1 calc R . .
C124 C 0.5018(3) 0.43569(13) -0.21487(13) 0.0298(5) Uani 1 1 d . . .
H124 H 0.5592 0.4672 -0.2381 0.036 Uiso 1 1 calc R . .
C125 C 0.5588(2) 0.40257(13) -0.14934(13) 0.0285(5) Uani 1 1 d . . .
H125 H 0.6570 0.4101 -0.1274 0.034 Uiso 1 1 calc R . .
C126 C 0.4714(2) 0.35706(11) -0.11424(11) 0.0197(4) Uani 1 1 d . . .
C127 C 0.5175(2) 0.32391(11) -0.04442(11) 0.0202(4) Uani 1 1 d . . .
H127 H 0.6131 0.3299 -0.0178 0.024 Uiso 1 1 calc R . .
N128 N 0.42155(16) 0.28359(9) -0.01697(8) 0.0176(3) Uani 1 1 d . . .
C129 C 0.46490(19) 0.25232(12) 0.05566(10) 0.0200(3) Uani 1 1 d . . .
C130 C 0.4912(2) 0.29628(12) 0.11962(11) 0.0232(4) Uani 1 1 d . . .
C131 C 0.5257(2) 0.26192(14) 0.18898(11) 0.0298(5) Uani 1 1 d . . .
H131 H 0.5426 0.2902 0.2331 0.036 Uiso 1 1 calc R . .
C132 C 0.5356(2) 0.18815(14) 0.19478(13) 0.0318(5) Uani 1 1 d . . .
H132 H 0.5609 0.1663 0.2424 0.038 Uiso 1 1 calc R . .
C133 C 0.5091(2) 0.14608(13) 0.13163(14) 0.0285(5) Uani 1 1 d . . .
H133 H 0.5156 0.0953 0.1364 0.034 Uiso 1 1 calc R . .
C134 C 0.4728(2) 0.17642(12) 0.06092(12) 0.0222(4) Uani 1 1 d . . .
C135 C 0.4702(2) 0.37736(12) 0.11585(12) 0.0262(4) Uani 1 1 d . . .
H135 H 0.4941 0.3945 0.0676 0.031 Uiso 1 1 calc R . .
C136 C 0.3133(3) 0.39585(15) 0.11614(17) 0.0403(6) Uani 1 1 d . . .
H13A H 0.2854 0.3769 0.1615 0.060 Uiso 1 1 calc R . .
H13B H 0.2522 0.3744 0.0724 0.060 Uiso 1 1 calc R . .
H13C H 0.3012 0.4481 0.1146 0.060 Uiso 1 1 calc R . .
C137 C 0.5662(3) 0.41810(14) 0.17891(14) 0.0321(5) Uani 1 1 d . . .
H13D H 0.6666 0.4032 0.1817 0.048 Uiso 1 1 calc R . .
H13E H 0.5357 0.4073 0.2262 0.048 Uiso 1 1 calc R . .
H13F H 0.5577 0.4698 0.1692 0.048 Uiso 1 1 calc R . .
C138 C 0.4456(2) 0.13019(12) -0.00901(13) 0.0252(4) Uani 1 1 d . . .
H138 H 0.3592 0.1505 -0.0425 0.030 Uiso 1 1 calc R . .
C139 C 0.5713(3) 0.13395(14) -0.05157(15) 0.0345(5) Uani 1 1 d . . .
H13G H 0.5481 0.1055 -0.0973 0.052 Uiso 1 1 calc R . .
H13H H 0.6586 0.1148 -0.0203 0.052 Uiso 1 1 calc R . .
H13I H 0.5877 0.1840 -0.0643 0.052 Uiso 1 1 calc R . .
C140 C 0.4118(3) 0.05155(13) 0.00506(16) 0.0361(5) Uani 1 1 d . . .
H14A H 0.4985 0.0280 0.0323 0.054 Uiso 1 1 calc R . .
H14B H 0.3803 0.0271 -0.0427 0.054 Uiso 1 1 calc R . .
H14C H 0.3351 0.0492 0.0346 0.054 Uiso 1 1 calc R . .

loop_
_atom_site_aniso_label
_atom_site_aniso_U_11
_atom_site_aniso_U_22
_atom_site_aniso_U_33
_atom_site_aniso_U_23
_atom_site_aniso_U_13
_atom_site_aniso_U_12
Fe1 0.02696(14) 0.01202(11) 0.01966(13) 0.00025(10) 0.00057(11) 0.00218(11)
N1 0.0237(8) 0.0152(7) 0.0180(7) -0.0012(6) 0.0005(6) -0.0010(6)
C2 0.0283(10) 0.0217(9) 0.0227(10) -0.0038(7) -0.0003(8) -0.0027(8)
C3 0.0273(11) 0.0288(11) 0.0268(11) -0.0022(8) -0.0030(9) -0.0034(9)
C4 0.0235(10) 0.0287(11) 0.0339(12) 0.0014(9) -0.0078(9) 0.0044(8)
C5 0.0266(10) 0.0208(10) 0.0322(11) -0.0010(8) -0.0062(9) 0.0035(8)
C6 0.0202(8) 0.0172(8) 0.0193(9) 0.0015(7) 0.0015(7) 0.0006(7)
C7 0.0213(9) 0.0142(8) 0.0221(9) 0.0005(7) 0.0016(7) 0.0018(7)
N8 0.0203(8) 0.0144(7) 0.0154(7) 0.0006(5) 0.0007(6) 0.0003(6)
C9 0.0238(9) 0.0112(8) 0.0173(8) 0.0009(6) 0.0003(7) 0.0011(7)
C10 0.0220(9) 0.0173(9) 0.0201(9) -0.0015(7) 0.0011(7) 0.0000(7)
C11 0.0315(11) 0.0192(9) 0.0198(9) -0.0024(7) -0.0005(8) 0.0029(8)
C12 0.0298(11) 0.0192(9) 0.0243(10) -0.0025(8) -0.0043(8) 0.0003(8)
C13 0.0221(10) 0.0202(10) 0.0289(11) 0.0012(8) -0.0012(8) -0.0015(8)
C14 0.0233(9) 0.0126(8) 0.0223(9) 0.0022(7) 0.0011(7) -0.0001(7)
C15 0.0247(10) 0.0276(10) 0.0182(9) -0.0029(8) 0.0034(8) 0.0014(8)
C16 0.0331(12) 0.0245(11) 0.0427(13) -0.0064(9) 0.0154(10) -0.0017(9)
C17 0.0362(14) 0.0227(12) 0.091(2) -0.0132(13) 0.0213(15) -0.0051(10)
C18 0.0235(9) 0.0200(9) 0.0274(10) -0.0021(8) 0.0053(8) -0.0005(7)
C19 0.0361(12) 0.0282(11) 0.0279(11) 0.0046(9) 0.0103(9) 0.0016(9)
C20 0.0291(12) 0.0363(13) 0.0423(14) 0.0041(10) 0.0108(10) 0.0050(10)
N21 0.0276(8) 0.0169(8) 0.0180(7) 0.0005(6) 0.0007(7) -0.0002(6)
C22 0.0344(11) 0.0230(11) 0.0233(9) 0.0048(7) 0.0034(8) 0.0007(8)
C23 0.0333(12) 0.0362(12) 0.0208(10) 0.0062(8) 0.0035(9) 0.0021(10)
C24 0.0285(11) 0.0329(12) 0.0233(10) -0.0032(9) 0.0028(8) 0.0061(9)
C25 0.0268(10) 0.0225(10) 0.0241(10) -0.0025(8) -0.0007(8) 0.0044(8)
C26 0.0219(9) 0.0166(8) 0.0185(9) -0.0012(7) -0.0029(7) 0.0002(7)
C27 0.0252(9) 0.0135(8) 0.0216(9) -0.0016(7) -0.0009(7) -0.0004(7)
N28 0.0247(8) 0.0134(7) 0.0177(7) 0.0008(6) -0.0004(6) 0.0003(6)
C29 0.0246(9) 0.0121(8) 0.0230(9) 0.0006(7) 0.0032(8) 0.0008(7)
C30 0.0234(10) 0.0173(9) 0.0453(13) 0.0081(9) 0.0009(9) -0.0006(8)
C31 0.0256(11) 0.0220(11) 0.0612(17) 0.0091(10) 0.0181(11) -0.0003(8)
C32 0.0441(14) 0.0187(10) 0.0451(14) 0.0058(9) 0.0258(12) 0.0026(9)
C33 0.0359(12) 0.0203(10) 0.0230(10) 0.0014(7) 0.0086(9) 0.0015(8)
C34 0.0251(9) 0.0146(8) 0.0204(9) -0.0017(7) 0.0051(7) 0.0010(7)
C35 0.0163(13) 0.0205(17) 0.057(2) 0.0091(14) -0.0028(13) 0.0001(11)
C36 0.0273(18) 0.044(2) 0.051(2) -0.0115(17) -0.0001(15) 0.0075(15)
C37 0.037(3) 0.043(2) 0.036(2) -0.0052(17) 0.006(2) 0.000(2)
C35X 0.0163(13) 0.0205(17) 0.057(2) 0.0091(14) -0.0028(13) 0.0001(11)
C36X 0.0273(18) 0.044(2) 0.051(2) -0.0115(17) -0.0001(15) 0.0075(15)
C37X 0.037(3) 0.043(2) 0.036(2) -0.0052(17) 0.006(2) 0.000(2)
C38 0.0233(9) 0.0273(10) 0.0196(9) -0.0013(8) 0.0019(8) -0.0016(8)
C39 0.0362(12) 0.0200(10) 0.0297(11) -0.0005(8) 0.0021(9) -0.0036(8)
C40 0.0259(12) 0.0289(13) 0.079(2) -0.0189(13) -0.0048(13) 0.0035(10)
Fe2 0.01403(11) 0.01857(12) 0.01857(12) -0.00044(10) 0.00291(9) -0.00272(10)
N101 0.0187(7) 0.0189(8) 0.0176(7) -0.0004(6) 0.0035(6) -0.0013(6)
C102 0.0275(10) 0.0238(10) 0.0222(10) -0.0033(7) 0.0050(8) 0.0016(8)
C103 0.0379(12) 0.0206(10) 0.0249(10) -0.0046(8) 0.0041(9) 0.0036(9)
C104 0.0394(12) 0.0190(10) 0.0254(10) -0.0038(8) -0.0025(9) -0.0042(9)
C105 0.0226(9) 0.0202(9) 0.0252(10) 0.0012(7) -0.0011(8) -0.0052(7)
C106 0.0192(8) 0.0170(8) 0.0189(8) 0.0013(7) 0.0001(7) -0.0022(7)
C107 0.0161(8) 0.0206(9) 0.0186(8) 0.0014(6) 0.0021(7) -0.0035(6)
N108 0.0147(6) 0.0179(8) 0.0163(7) 0.0001(6) 0.0023(5) -0.0016(6)
C109 0.0141(8) 0.0200(9) 0.0161(8) -0.0012(6) 0.0028(6) 0.0001(6)
C110 0.0237(9) 0.0196(9) 0.0182(9) 0.0014(7) 0.0063(7) 0.0038(7)
C111 0.0343(11) 0.0247(10) 0.0227(10) 0.0024(8) 0.0125(9) 0.0044(9)
C112 0.0342(11) 0.0242(10) 0.0262(10) -0.0044(8) 0.0107(9) 0.0057(9)
C113 0.0254(10) 0.0177(9) 0.0280(10) 0.0004(7) 0.0039(8) 0.0030(7)
C114 0.0169(8) 0.0196(9) 0.0181(8) 0.0014(7) 0.0010(7) 0.0002(7)
C115 0.0344(11) 0.0186(9) 0.0215(10) 0.0041(7) 0.0110(8) 0.0061(8)
C116 0.0179(12) 0.0478(18) 0.183(5) 0.065(3) 0.0009(19) 0.0042(12)
C117 0.0228(11) 0.0280(12) 0.074(2) 0.0118(12) 0.0137(12) 0.0007(9)
C118 0.0226(9) 0.0187(9) 0.0223(9) 0.0001(7) 0.0040(7) -0.0055(7)
C119 0.0243(10) 0.0262(11) 0.0352(12) -0.0061(9) 0.0095(9) -0.0073(8)
C120 0.0279(11) 0.0277(11) 0.0328(11) 0.0121(9) 0.0037(9) -0.0034(9)
N121 0.0188(7) 0.0192(8) 0.0183(7) 0.0008(6) 0.0060(6) -0.0012(6)
C122 0.0227(9) 0.0261(10) 0.0179(9) 0.0014(7) 0.0034(7) 0.0019(8)
C123 0.0344(11) 0.0264(11) 0.0223(10) 0.0055(8) 0.0079(9) 0.0034(9)
C124 0.0337(12) 0.0270(11) 0.0317(11) 0.0082(9) 0.0137(10) -0.0033(9)
C125 0.0228(10) 0.0315(11) 0.0323(11) 0.0077(9) 0.0077(9) -0.0081(8)
C126 0.0162(8) 0.0214(9) 0.0219(9) 0.0010(7) 0.0043(7) -0.0032(7)
C127 0.0152(8) 0.0227(9) 0.0226(9) 0.0036(7) 0.0031(7) -0.0026(7)
N128 0.0171(6) 0.0176(7) 0.0183(7) 0.0020(6) 0.0037(5) -0.0004(6)
C129 0.0125(7) 0.0266(9) 0.0207(8) 0.0047(8) 0.0023(6) -0.0023(7)
C130 0.0172(8) 0.0313(11) 0.0208(9) 0.0035(7) 0.0031(7) -0.0026(7)
C131 0.0241(9) 0.0467(15) 0.0177(9) 0.0052(9) 0.0018(7) -0.0018(9)
C132 0.0243(10) 0.0449(14) 0.0253(11) 0.0141(10) 0.0025(8) -0.0005(9)
C133 0.0185(9) 0.0332(12) 0.0336(12) 0.0133(9) 0.0043(9) -0.0011(8)
C134 0.0140(8) 0.0263(10) 0.0260(10) 0.0076(8) 0.0032(7) -0.0006(7)
C135 0.0262(10) 0.0286(11) 0.0223(10) -0.0020(8) 0.0004(8) -0.0036(8)
C136 0.0264(12) 0.0355(13) 0.0528(16) -0.0078(12) -0.0094(11) 0.0049(10)
C137 0.0244(10) 0.0385(13) 0.0325(12) -0.0104(10) 0.0030(9) -0.0042(9)
C138 0.0230(9) 0.0216(10) 0.0302(11) 0.0038(8) 0.0029(8) 0.0024(8)
C139 0.0383(13) 0.0276(11) 0.0411(14) 0.0032(10) 0.0164(11) 0.0079(10)
C140 0.0349(13) 0.0239(11) 0.0500(15) 0.0044(10) 0.0090(11) -0.0023(9)

loop_
_atom_type_symbol
_atom_type_description
_atom_type_scat_dispersion_real
_atom_type_scat_dispersion_imag
_atom_type_scat_source
C C 0.0033 0.0016 'International Tables Vol C Tables 4.2.6.8 ad 6.1.1.4'
H H 0.0000 0.0000 'International Tables Vol C Tables 4.2.6.8 and 6.1.1.4'
N N 0.0061 0.0033 'International Tables Vol C Tables 4.2.6.8 and 6.1.1.4'
Fe Fe 0.3463 0.8444 'International Tables Vol C Tables 4.2.6.8 and 6.1.1.4'

loop_
_geom_angle_atom_site_label_1
_geom_angle_atom_site_label_2
_geom_angle_atom_site_label_3
_geom_angle
N28 Fe1 N8 131.60(6)
N28 Fe1 N1 127.39(7)
N8 Fe1 N1 81.62(7)
N28 Fe1 N21 81.01(7)
N8 Fe1 N21 129.25(7)
N1 Fe1 N21 110.18(7)
C2 N1 C6 117.84(17)
C2 N1 Fe1 130.62(14)
C6 N1 Fe1 111.47(12)
N1 C2 C3 123.4(2)
C2 C3 C4 118.8(2)
C5 C4 C3 119.2(2)
C4 C5 C6 120.1(2)
N1 C6 C7 115.04(17)
N1 C6 C5 120.59(18)
C7 C6 C5 124.37(19)
N8 C7 C6 118.25(17)
C7 N8 C9 117.40(16)
C7 N8 Fe1 113.40(13)
C9 N8 Fe1 129.05(12)
C14 C9 C10 121.06(18)
C14 C9 N8 118.85(17)
C10 C9 N8 120.00(17)
C11 C10 C9 117.97(19)
C11 C10 C15 119.79(19)
C9 C10 C15 122.17(17)
C12 C11 C10 121.7(2)
C11 C12 C13 119.5(2)
C12 C13 C14 121.5(2)
C13 C14 C9 118.20(19)
C13 C14 C18 121.24(19)
C9 C14 C18 120.56(17)
C17 C15 C16 110.3(2)
C17 C15 C10 111.25(18)
C16 C15 C10 113.35(18)
C14 C18 C19 112.04(17)
C14 C18 C20 113.65(19)
C19 C18 C20 109.00(19)
C22 N21 C26 117.44(18)
C22 N21 Fe1 130.60(14)
C26 N21 Fe1 111.91(13)
N21 C22 C23 123.7(2)
C22 C23 C24 119.0(2)
C25 C24 C23 119.2(2)
C24 C25 C26 119.6(2)
N21 C26 C27 114.57(18)
N21 C26 C25 121.09(19)
C27 C26 C25 124.34(19)
N28 C27 C26 118.12(18)
C27 N28 C29 117.39(16)
C27 N28 Fe1 114.14(14)
C29 N28 Fe1 127.79(13)
C34 C29 C30 121.2(2)
C34 C29 N28 119.33(18)
C30 C29 N28 119.39(19)
C31 C30 C29 117.6(2)
C31 C30 C35 118.9(3)
C29 C30 C35 123.3(3)
C31 C30 C35X 124.8(4)
C29 C30 C35X 117.2(4)
C35 C30 C35X 11.0(4)
C32 C31 C30 121.9(2)
C31 C32 C33 120.2(2)
C32 C33 C34 120.6(2)
C33 C34 C29 118.4(2)
C33 C34 C38 119.64(19)
C29 C34 C38 121.93(18)
C37 C35 C30 106.0(4)
C37 C35 C36 110.9(4)
C30 C35 C36 113.9(4)
C37X C35X C36X 110.3(5)
C37X C35X C30 118.4(7)
C36X C35X C30 110.4(6)
C34 C38 C39 111.73(18)
C34 C38 C40 111.24(19)
C39 C38 C40 110.08(19)
N108 Fe2 N128 130.59(6)
N108 Fe2 N121 128.32(7)
N128 Fe2 N121 81.69(7)
N108 Fe2 N101 81.45(7)
N128 Fe2 N101 128.54(7)
N121 Fe2 N101 110.75(7)
C102 N101 C106 117.71(17)
C102 N101 Fe2 130.41(14)
C106 N101 Fe2 111.84(12)
N101 C102 C103 123.3(2)
C102 C103 C104 119.2(2)
C105 C104 C103 118.9(2)
C104 C105 C106 120.1(2)
N101 C106 C107 114.81(17)
N101 C106 C105 120.76(18)
C107 C106 C105 124.42(18)
N108 C107 C106 118.34(17)
C107 N108 C109 117.92(15)
C107 N108 Fe2 113.48(13)
C109 N108 Fe2 127.93(12)
C114 C109 C110 120.64(17)
C114 C109 N108 120.10(16)
C110 C109 N108 119.16(17)
C111 C110 C109 117.56(18)
C111 C110 C115 119.10(18)
C109 C110 C115 123.06(17)
C112 C111 C110 122.18(19)
C111 C112 C113 119.41(19)
C112 C113 C114 121.09(19)
C113 C114 C109 119.05(18)
C113 C114 C118 119.29(18)
C109 C114 C118 121.58(17)
C117 C115 C110 113.64(18)
C117 C115 C116 108.6(2)
C110 C115 C116 109.3(2)
C120 C118 C114 113.31(17)
C120 C118 C119 108.85(18)
C114 C118 C119 109.74(17)
C122 N121 C126 118.19(17)
C122 N121 Fe2 129.91(14)
C126 N121 Fe2 111.78(12)
N121 C122 C123 123.2(2)
C122 C123 C124 118.9(2)
C125 C124 C123 119.4(2)
C124 C125 C126 119.9(2)
N121 C126 C127 115.37(16)
N121 C126 C125 120.46(18)
C127 C126 C125 124.15(18)
N128 C127 C126 117.64(17)
C127 N128 C129 118.25(16)
C127 N128 Fe2 113.53(13)
C129 N128 Fe2 128.16(12)
C130 C129 C134 121.57(18)
C130 C129 N128 120.38(19)
C134 C129 N128 117.97(18)
C131 C130 C129 117.3(2)
C131 C130 C135 120.0(2)
C129 C130 C135 122.44(18)
C132 C131 C130 121.6(2)
C133 C132 C131 120.2(2)
C132 C133 C134 121.4(2)
C133 C134 C129 117.9(2)
C133 C134 C138 121.5(2)
C129 C134 C138 120.55(18)
C136 C135 C130 110.05(19)
C136 C135 C137 109.2(2)
C130 C135 C137 113.79(19)
C134 C138 C140 114.1(2)
C134 C138 C139 111.79(19)
C140 C138 C139 109.4(2)

loop_
_geom_bond_atom_site_label_1
_geom_bond_atom_site_label_2
_geom_bond_distance
Fe1 N28 1.9812(16)
Fe1 N8 1.9878(16)
Fe1 N1 2.0435(17)
Fe1 N21 2.0458(18)
N1 C2 1.356(3)
N1 C6 1.387(3)
C2 C3 1.377(3)
C3 C4 1.410(3)
C4 C5 1.367(3)
C5 C6 1.414(3)
C6 C7 1.411(3)
C7 N8 1.342(2)
N8 C9 1.431(2)
C9 C14 1.412(3)
C9 C10 1.416(3)
C10 C11 1.398(3)
C10 C15 1.529(3)
C11 C12 1.386(3)
C12 C13 1.387(3)
C13 C14 1.399(3)
C14 C18 1.524(3)
C15 C17 1.516(3)
C15 C16 1.526(3)
C18 C19 1.532(3)
C18 C20 1.534(3)
N21 C22 1.356(3)
N21 C26 1.386(3)
C22 C23 1.369(3)
C23 C24 1.412(3)
C24 C25 1.367(3)
C25 C26 1.414(3)
C26 C27 1.408(3)
C27 N28 1.336(3)
N28 C29 1.427(3)
C29 C34 1.407(3)
C29 C30 1.411(3)
C30 C31 1.396(4)
C30 C35 1.524(5)
C30 C35X 1.535(7)
C31 C32 1.368(4)
C32 C33 1.388(3)
C33 C34 1.400(3)
C34 C38 1.521(3)
C35 C37 1.516(4)
C35 C36 1.530(4)
C35X C37X 1.519(5)
C35X C36X 1.530(5)
C38 C39 1.529(3)
C38 C40 1.535(3)
Fe2 N108 1.9857(15)
Fe2 N128 1.9888(15)
Fe2 N121 2.0295(16)
Fe2 N101 2.0424(17)
N101 C102 1.361(3)
N101 C106 1.384(3)
C102 C103 1.367(3)
C103 C104 1.416(3)
C104 C105 1.363(3)
C105 C106 1.416(3)
C106 C107 1.410(3)
C107 N108 1.341(2)
N108 C109 1.426(2)
C109 C114 1.411(3)
C109 C110 1.418(3)
C110 C111 1.403(3)
C110 C115 1.527(3)
C111 C112 1.380(3)
C112 C113 1.392(3)
C113 C114 1.392(3)
C114 C118 1.532(3)
C115 C117 1.509(3)
C115 C116 1.529(4)
C118 C120 1.530(3)
C118 C119 1.541(3)
N121 C122 1.357(3)
N121 C126 1.384(2)
C122 C123 1.372(3)
C123 C124 1.411(3)
C124 C125 1.366(3)
C125 C126 1.415(3)
C126 C127 1.412(3)
C127 N128 1.342(2)
N128 C129 1.438(2)
C129 C130 1.411(3)
C129 C134 1.418(3)
C130 C131 1.403(3)
C130 C135 1.523(3)
C131 C132 1.380(4)
C132 C133 1.379(4)
C133 C134 1.393(3)
C134 C138 1.522(3)
C135 C136 1.521(3)
C135 C137 1.530(3)
C138 C140 1.530(3)
C138 C139 1.534(3)
